data_7703225
loop_
_publ_author_name
'Cui, Chun-Xiao'
'Zhang, Jie'
'Qiu, Zaozao'
'Xie, Zuowei'

_publ_section_title
;
 Palladium-catalyzed intramolecular dehydrogenative coupling of BH and OH:
 synthesis of carborane-fused benzoxaboroles.
;
_journal_issue 5
_journal_name_full 'Dalton transactions (Cambridge, England : 2003)'
_journal_page_first 1380
_journal_page_last 1383
_journal_paper_doi 10.1039/c9dt04553h
_journal_volume 49
_journal_year 2020
_chemical_formula_moiety 'C9 H16 B10 O'
_chemical_formula_sum 'C9 H16 B10 O'
_chemical_formula_weight 248.47
_space_group_crystal_system monoclinic
_space_group_IT_number 14
_space_group_name_Hall '-P 2yn'
_space_group_name_H-M_alt 'P 1 21/n 1'
_symmetry_Int_Tables_number 14
_audit_creation_date 2018-10-17
_audit_creation_method
;
Olex2 1.2
(compiled 2017.08.10 svn.r3458 for OlexSys, GUI svn.r5381)
;
_audit_update_record
;
2019-10-28 deposited with the CCDC.	2020-01-03 downloaded from the CCDC.
;
_cell_angle_alpha 90
_cell_angle_beta 90.789(2)
_cell_angle_gamma 90
_cell_formula_units_Z 4
_cell_length_a 12.8648(12)
_cell_length_b 7.0291(7)
_cell_length_c 14.8950(14)
_cell_measurement_reflns_used 6023
_cell_measurement_temperature 130
_cell_measurement_theta_max 30.66
_cell_measurement_theta_min 2.74
_cell_volume 1346.8(2)
_computing_cell_refinement 'SAINT v7.68A (Bruker, 2009)'
_computing_data_reduction 'SAINT v7.68A (Bruker, 2009)'
_computing_molecular_graphics 'Olex2 (Dolomanov et al., 2009)'
_computing_publication_material 'Olex2 (Dolomanov et al., 2009)'
_computing_structure_refinement 'olex2.refine (Bourhis et al., 2015)'
_computing_structure_solution 'ShelXT (Sheldrick, 2015)'
_diffrn_ambient_temperature 130.0
_diffrn_measured_fraction_theta_full 0.9977
_diffrn_measured_fraction_theta_max 0.9933
_diffrn_measurement_device_type 'Bruker APEX-II CCD'
_diffrn_measurement_method '\f and \w scans'
_diffrn_radiation_monochromator graphite
_diffrn_radiation_type 'Mo K\a'
_diffrn_radiation_wavelength 0.71073
_diffrn_reflns_av_R_equivalents 0.0216
_diffrn_reflns_av_unetI/netI 0.0225
_diffrn_reflns_limit_h_max 18
_diffrn_reflns_limit_h_min -18
_diffrn_reflns_limit_k_max 5
_diffrn_reflns_limit_k_min -10
_diffrn_reflns_limit_l_max 20
_diffrn_reflns_limit_l_min -21
_diffrn_reflns_number 13215
_diffrn_reflns_theta_full 26.0000
_diffrn_reflns_theta_max 30.73
_diffrn_reflns_theta_min 2.08
_diffrn_standards_number 0
_exptl_absorpt_coefficient_mu 0.063
_exptl_absorpt_correction_T_max 0.7461
_exptl_absorpt_correction_T_min 0.6529
_exptl_absorpt_correction_type multi-scan
_exptl_absorpt_process_details
;
SADABS-2008/1 (Bruker,2008) was used for absorption correction.
wR2(int) was 0.0473 before and 0.0361 after correction.
The Ratio of minimum to maximum transmission is 0.8751.
The \l/2 correction factor is 0.0015.
;
_exptl_crystal_colour colourless
_exptl_crystal_colour_primary colourless
_exptl_crystal_density_diffrn 1.2247
_exptl_crystal_description block
_exptl_crystal_F_000 512.1375
_exptl_crystal_size_max 0.2
_exptl_crystal_size_mid 0.15
_exptl_crystal_size_min 0.12
_refine_diff_density_max 0.5758
_refine_diff_density_min -0.3199
_refine_diff_density_rms 0.0563
_refine_ls_d_res_high 0.6954
_refine_ls_d_res_low 9.8022
_refine_ls_goodness_of_fit_ref 1.0510
_refine_ls_hydrogen_treatment constr
_refine_ls_matrix_type full
_refine_ls_number_constraints 30
_refine_ls_number_parameters 182
_refine_ls_number_reflns 4167
_refine_ls_number_restraints 0
_refine_ls_restrained_S_all 1.0510
_refine_ls_R_factor_all 0.0519
_refine_ls_R_factor_gt 0.0435
_refine_ls_shift/su_max 0.0001
_refine_ls_shift/su_mean 0.0000
_refine_ls_structure_factor_coef Fsqd
_refine_ls_weighting_details 'w=1/[\s^2^(Fo^2^)+(0.0771P)^2^+0.3505P] where P=(Fo^2^+2Fc^2^)/3'
_refine_ls_weighting_scheme calc
_refine_ls_wR_factor_gt 0.1266
_refine_ls_wR_factor_ref 0.1348
_reflns_Friedel_coverage 0.0
_reflns_limit_h_max 13
_reflns_limit_h_min -18
_reflns_limit_k_max 10
_reflns_limit_k_min 0
_reflns_limit_l_max 21
_reflns_limit_l_min -13
_reflns_number_gt 3499
_reflns_number_total 4167
_reflns_threshold_expression I>=2u(I)
_cod_data_source_file c9dt04553h2.cif
_cod_data_source_block 3b
_cod_depositor_comments 'Adding full bibliography for 7703222--7703226.cif.'
_cod_original_sg_symbol_Hall '-P 2ybc (x-z,y,z)'
_cod_database_code 7703225
_olex2_refinement_description
;
1. Fixed Uiso
 At 1.2 times of:
  All B(H) groups, All C(H) groups
 At 1.5 times of:
  All C(H,H,H) groups
2.a Aromatic/amide H refined with riding coordinates:
 C5(H5), C6(H6), C7(H7), C8(H8)
2.b Idealised Me refined as rotating group:
 C3(H3a,H3b,H3c)
2.c Boron cage BH refined with riding coordinates:
 B6(H6a), B4(H4), B3(H3), B11(H11), B10(H10), B9(H9), B8(H8a), B7(H7a), B12(H12)
;
_olex2_submission_special_instructions 'No special instructions were received'

loop_
_space_group_symop_id
_space_group_symop_operation_xyz
1 x,y,z
2 -x+1/2,y+1/2,-z+1/2
3 -x,-y,-z
4 x-1/2,-y-1/2,z-1/2

loop_
_atom_site_label
_atom_site_type_symbol
_atom_site_fract_x
_atom_site_fract_y
_atom_site_fract_z
_atom_site_U_iso_or_equiv
_atom_site_adp_type
_atom_site_occupancy
_atom_site_refinement_flags_posn
O1 O 0.62044(6) 0.75011(11) 0.65417(5) 0.02147(17) Uani 1.000000 .
C1 C 0.56785(7) 0.41528(13) 0.68188(6) 0.01640(18) Uani 1.000000 .
C2 C 0.45917(7) 0.29049(14) 0.67943(6) 0.01822(19) Uani 1.000000 .
C3 C 0.44847(9) 0.13456(16) 0.60942(8) 0.0257(2) Uani 1.000000 .
H3a H 0.4647(7) 0.1862(4) 0.55012(12) 0.0386(3) Uiso 1.000000 GR
H3b H 0.4968(5) 0.0309(6) 0.6240(4) 0.0386(3) Uiso 1.000000 GR
H3c H 0.3771(2) 0.0859(9) 0.6089(5) 0.0386(3) Uiso 1.000000 GR
C4 C 0.65183(7) 0.42847(14) 0.61523(6) 0.01720(19) Uani 1.000000 .
C5 C 0.70564(8) 0.28788(16) 0.56946(7) 0.0216(2) Uani 1.000000 .
H5 H 0.68894(8) 0.15731(16) 0.57722(7) 0.0259(2) Uiso 1.000000 R
C6 C 0.78475(8) 0.34318(18) 0.51185(7) 0.0258(2) Uani 1.000000 .
H6 H 0.82239(8) 0.24944(18) 0.47983(7) 0.0309(3) Uiso 1.000000 R
C7 C 0.80891(8) 0.53491(18) 0.50097(7) 0.0266(2) Uani 1.000000 .
H7 H 0.86301(8) 0.56970(18) 0.46142(7) 0.0319(3) Uiso 1.000000 R
C8 C 0.75575(8) 0.67669(17) 0.54660(7) 0.0237(2) Uani 1.000000 .
H8 H 0.77265(8) 0.80711(17) 0.53861(7) 0.0285(3) Uiso 1.000000 R
C9 C 0.67713(7) 0.62177(15) 0.60425(6) 0.01914(19) Uani 1.000000 .
B6 B 0.45378(8) 0.51946(16) 0.64057(7) 0.0178(2) Uani 1.000000 .
H6a H 0.43693(8) 0.55653(16) 0.56871(7) 0.0214(2) Uiso 1.000000 R
B5 B 0.54763(8) 0.64619(16) 0.70758(7) 0.0186(2) Uani 1.000000 .
B4 B 0.60301(9) 0.48508(18) 0.78855(7) 0.0214(2) Uani 1.000000 .
H4 H 0.68454(9) 0.50163(18) 0.81473(7) 0.0257(3) Uiso 1.000000 R
B3 B 0.55036(9) 0.25673(17) 0.76686(7) 0.0210(2) Uani 1.000000 .
H3 H 0.59678(9) 0.12356(17) 0.77728(7) 0.0252(3) Uiso 1.000000 R
B11 B 0.35596(8) 0.43307(17) 0.70989(8) 0.0202(2) Uani 1.000000 .
H11 H 0.27400(8) 0.41330(17) 0.68531(8) 0.0242(3) Uiso 1.000000 R
B10 B 0.41139(9) 0.66449(17) 0.72856(8) 0.0206(2) Uani 1.000000 .
H10 H 0.36684(9) 0.79890(17) 0.71579(8) 0.0247(3) Uiso 1.000000 R
B9 B 0.50349(9) 0.64458(18) 0.82089(8) 0.0227(2) Uani 1.000000 .
H9 H 0.51853(9) 0.76577(18) 0.86812(8) 0.0273(3) Uiso 1.000000 R
B8 B 0.50374(9) 0.39840(19) 0.85703(8) 0.0229(2) Uani 1.000000 .
H8a H 0.51794(9) 0.35760(19) 0.92885(8) 0.0275(3) Uiso 1.000000 R
B7 B 0.41466(9) 0.27013(17) 0.78664(8) 0.0212(2) Uani 1.000000 .
H7a H 0.37111(9) 0.14297(17) 0.81140(8) 0.0254(3) Uiso 1.000000 R
B12 B 0.38543(9) 0.50949(18) 0.82085(8) 0.0219(2) Uani 1.000000 .
H12 H 0.32235(9) 0.54237(18) 0.86954(8) 0.0263(3) Uiso 1.000000 R

loop_
_atom_site_aniso_label
_atom_site_aniso_U_11
_atom_site_aniso_U_22
_atom_site_aniso_U_33
_atom_site_aniso_U_12
_atom_site_aniso_U_13
_atom_site_aniso_U_23
O1 0.0209(3) 0.0198(3) 0.0239(4) -0.0022(3) 0.0075(3) -0.0017(3)
C1 0.0158(4) 0.0181(4) 0.0154(4) 0.0010(3) 0.0019(3) 0.0010(3)
C2 0.0186(4) 0.0181(4) 0.0181(4) 0.0000(3) 0.0020(3) 0.0023(3)
C3 0.0284(5) 0.0223(5) 0.0264(5) -0.0017(4) 0.0007(4) -0.0012(4)
C4 0.0144(4) 0.0227(5) 0.0145(4) 0.0021(3) 0.0016(3) 0.0008(3)
C5 0.0201(4) 0.0269(5) 0.0177(4) 0.0064(4) 0.0010(3) -0.0004(4)
C6 0.0201(4) 0.0382(6) 0.0190(5) 0.0071(4) 0.0040(3) -0.0028(4)
C7 0.0180(4) 0.0429(6) 0.0189(5) -0.0008(4) 0.0050(3) -0.0009(4)
C8 0.0189(4) 0.0321(5) 0.0202(5) -0.0047(4) 0.0037(3) 0.0012(4)
C9 0.0162(4) 0.0243(5) 0.0170(4) -0.0010(3) 0.0025(3) -0.0006(4)
B6 0.0160(4) 0.0184(5) 0.0191(5) 0.0015(4) 0.0024(3) 0.0031(4)
B5 0.0183(5) 0.0184(5) 0.0193(5) -0.0006(4) 0.0044(4) -0.0017(4)
B4 0.0198(5) 0.0282(6) 0.0162(5) 0.0004(4) 0.0010(4) -0.0019(4)
B3 0.0216(5) 0.0250(5) 0.0165(5) 0.0016(4) 0.0016(4) 0.0038(4)
B11 0.0166(4) 0.0232(5) 0.0210(5) 0.0005(4) 0.0033(4) 0.0034(4)
B10 0.0191(5) 0.0204(5) 0.0224(5) 0.0023(4) 0.0060(4) 0.0012(4)
B9 0.0221(5) 0.0267(6) 0.0196(5) -0.0004(4) 0.0048(4) -0.0037(4)
B8 0.0215(5) 0.0306(6) 0.0166(5) 0.0021(4) 0.0029(4) 0.0011(4)
B7 0.0213(5) 0.0238(5) 0.0185(5) -0.0000(4) 0.0040(4) 0.0047(4)
B12 0.0203(5) 0.0259(5) 0.0197(5) 0.0017(4) 0.0056(4) 0.0019(4)

loop_
_atom_type_symbol
_atom_type_scat_dispersion_real
_atom_type_scat_dispersion_imag
_atom_type_scat_Cromer_Mann_a1
_atom_type_scat_Cromer_Mann_a2
_atom_type_scat_Cromer_Mann_a3
_atom_type_scat_Cromer_Mann_a4
_atom_type_scat_Cromer_Mann_b1
_atom_type_scat_Cromer_Mann_b2
_atom_type_scat_Cromer_Mann_b3
_atom_type_scat_Cromer_Mann_b4
_atom_type_scat_Cromer_Mann_c
_atom_type_scat_source
_atom_type_scat_dispersion_source
H 0.00000 0.00000 0.49300 0.32291 0.14019 0.04081 10.51090 26.12570 3.14236 57.79970 0.0030380000826 'International Tables Volume C Table 6.1.1.4 (pp. 500-502)' 'Henke, Gullikson and Davis, At. Data and Nucl. Data Tables, 1993, 54, 2'
C 0.00347 0.00161 2.31000 1.02000 1.58860 0.86500 20.84390 10.20750 0.56870 51.65120 0.215599998832 'International Tables Volume C Table 6.1.1.4 (pp. 500-502)' 'Henke, Gullikson and Davis, At. Data and Nucl. Data Tables, 1993, 54, 2'
B 0.00141 0.00067 2.05450 1.33260 1.09790 0.70680 23.21850 1.02100 60.34980 0.14030 -0.193200007081 'International Tables Volume C Table 6.1.1.4 (pp. 500-502)' 'Henke, Gullikson and Davis, At. Data and Nucl. Data Tables, 1993, 54, 2'
O 0.01158 0.00611 3.04850 2.28680 1.54630 0.86700 13.27710 5.70110 0.32390 32.90890 0.250800013542 'International Tables Volume C Table 6.1.1.4 (pp. 500-502)' 'Henke, Gullikson and Davis, At. Data and Nucl. Data Tables, 1993, 54, 2'

loop_
_geom_angle_atom_site_label_1
_geom_angle_atom_site_label_2
_geom_angle_atom_site_label_3
_geom_angle
B5 O1 C9 108.58(8)
C4 C1 C2 130.11(8)
B6 C1 C2 60.47(6)
B6 C1 C4 110.81(7)
B5 C1 C2 112.50(7)
B5 C1 C4 102.01(7)
B5 C1 B6 62.93(6)
B4 C1 C2 112.61(7)
B4 C1 C4 114.66(8)
B4 C1 B6 114.57(7)
B4 C1 B5 63.59(7)
B3 C1 C2 63.15(6)
B3 C1 C4 130.12(8)
B3 C1 B6 114.68(7)
B3 C1 B5 115.97(7)
B3 C1 B4 62.31(7)
C3 C2 C1 117.89(8)
B6 C2 C1 62.49(6)
B6 C2 C3 116.35(8)
B3 C2 C1 59.90(6)
B3 C2 C3 117.72(8)
B3 C2 B6 113.65(8)
B11 C2 C1 109.85(7)
B11 C2 C3 122.42(8)
B11 C2 B6 61.05(6)
B11 C2 B3 113.02(8)
B7 C2 C1 108.56(7)
B7 C2 C3 123.56(8)
B7 C2 B6 112.46(8)
B7 C2 B3 61.65(6)
B7 C2 B11 62.30(6)
H3a C3 C2 109.5
H3b C3 C2 109.5
H3b C3 H3a 109.5
H3c C3 C2 109.5
H3c C3 H3a 109.5
H3c C3 H3b 109.5
C5 C4 C1 131.09(9)
C9 C4 C1 108.09(8)
C9 C4 C5 120.77(9)
H5 C5 C4 120.80(6)
C6 C5 C4 118.41(10)
C6 C5 H5 120.80(7)
H6 C6 C5 119.77(7)
C7 C6 C5 120.45(10)
C7 C6 H6 119.77(6)
H7 C7 C6 119.19(6)
C8 C7 C6 121.62(10)
C8 C7 H7 119.19(6)
H8 C8 C7 121.00(6)
C9 C8 C7 118.00(10)
C9 C8 H8 121.00(7)
C4 C9 O1 116.27(8)
C8 C9 O1 122.97(10)
C8 C9 C4 120.75(9)
C2 B6 C1 57.05(6)
H6a B6 C1 125.84(5)
H6a B6 C2 123.25(5)
B5 B6 C1 57.01(6)
B5 B6 C2 104.79(7)
B5 B6 H6a 122.45(5)
B11 B6 C1 104.77(7)
B11 B6 C2 59.97(6)
B11 B6 H6a 120.92(5)
B11 B6 B5 109.19(8)
B10 B6 C1 104.43(7)
B10 B6 C2 107.79(7)
B10 B6 H6a 121.40(5)
B10 B6 B5 60.59(6)
B10 B6 B11 61.74(6)
C1 B5 O1 105.04(7)
B6 B5 O1 112.55(8)
B6 B5 C1 60.06(6)
B4 B5 O1 115.92(8)
B4 B5 C1 58.99(6)
B4 B5 B6 108.58(8)
B10 B5 O1 135.06(9)
B10 B5 C1 105.25(7)
B10 B5 B6 58.61(6)
B10 B5 B4 107.99(7)
B9 B5 O1 138.05(9)
B9 B5 C1 105.06(8)
B9 B5 B6 107.59(7)
B9 B5 B4 59.34(6)
B9 B5 B10 60.73(6)
B5 B4 C1 57.42(6)
H4 B4 C1 125.81(5)
H4 B4 B5 121.98(5)
B3 B4 C1 58.46(6)
B3 B4 B5 107.59(8)
B3 B4 H4 120.79(5)
B9 B4 C1 104.47(8)
B9 B4 B5 60.15(6)
B9 B4 H4 121.06(5)
B9 B4 B3 110.30(8)
B8 B4 C1 104.72(8)
B8 B4 B5 108.93(8)
B8 B4 H4 121.29(5)
B8 B4 B3 60.76(7)
B8 B4 B9 61.81(7)
C2 B3 C1 56.95(6)
B4 B3 C1 59.23(6)
B4 B3 C2 105.23(8)
H3 B3 C1 125.03(5)
H3 B3 C2 124.39(5)
H3 B3 B4 122.05(5)
B8 B3 C1 104.10(8)
B8 B3 C2 104.77(8)
B8 B3 B4 59.19(7)
B8 B3 H3 123.15(5)
B7 B3 C1 103.22(8)
B7 B3 C2 57.87(6)
B7 B3 B4 107.22(8)
B7 B3 H3 122.99(5)
B7 B3 B8 60.26(7)
B6 B11 C2 58.97(6)
H11 B11 C2 124.42(5)
H11 B11 B6 122.17(5)
B10 B11 C2 105.12(7)
B10 B11 B6 59.28(6)
B10 B11 H11 122.20(5)
B7 B11 C2 58.32(6)
B7 B11 B6 107.49(8)
B7 B11 H11 121.30(5)
B7 B11 B10 108.63(8)
B12 B11 C2 105.36(8)
B12 B11 B6 107.38(8)
B12 B11 H11 122.02(5)
B12 B11 B10 60.15(7)
B12 B11 B7 60.85(7)
B5 B10 B6 60.80(6)
B11 B10 B6 58.98(6)
B11 B10 B5 107.20(8)
H10 B10 B6 121.82(5)
H10 B10 B5 122.09(5)
H10 B10 B11 122.44(5)
B9 B10 B6 108.43(8)
B9 B10 B5 59.61(6)
B9 B10 B11 107.59(8)
B9 B10 H10 121.53(5)
B12 B10 B6 106.47(8)
B12 B10 B5 106.50(8)
B12 B10 B11 59.31(6)
B12 B10 H10 122.93(5)
B12 B10 B9 59.72(7)
B4 B9 B5 60.52(6)
B10 B9 B5 59.66(6)
B10 B9 B4 108.08(8)
H9 B9 B5 122.26(5)
H9 B9 B4 122.16(5)
H9 B9 B10 121.64(5)
B8 B9 B5 106.69(8)
B8 B9 B4 58.58(7)
B8 B9 B10 107.36(8)
B8 B9 H9 122.69(5)
B12 B9 B5 106.46(8)
B12 B9 B4 106.27(8)
B12 B9 B10 59.61(6)
B12 B9 H9 122.86(5)
B12 B9 B8 59.47(7)
B3 B8 B4 60.05(6)
B9 B8 B4 59.61(7)
B9 B8 B3 107.99(8)
H8a B8 B4 122.25(5)
H8a B8 B3 121.63(5)
H8a B8 B9 121.86(5)
B7 B8 B4 107.47(8)
B7 B8 B3 59.71(7)
B7 B8 B9 108.00(8)
B7 B8 H8a 121.74(5)
B12 B8 B4 107.26(8)
B12 B8 B3 108.11(8)
B12 B8 B9 59.68(7)
B12 B8 H8a 121.80(5)
B12 B8 B7 60.45(7)
B3 B7 C2 60.48(6)
B11 B7 C2 59.38(6)
B11 B7 B3 109.69(8)
B8 B7 C2 106.59(8)
B8 B7 B3 60.02(7)
B8 B7 B11 108.38(8)
H7a B7 C2 123.35(5)
H7a B7 B3 120.62(5)
H7a B7 B11 121.03(5)
H7a B7 B8 121.95(5)
B12 B7 C2 105.08(8)
B12 B7 B3 107.82(8)
B12 B7 B11 59.43(7)
B12 B7 B8 59.79(7)
B12 B7 H7a 123.07(5)
B10 B12 B11 60.55(7)
B9 B12 B11 109.34(8)
B9 B12 B10 60.67(7)
B8 B12 B11 108.60(8)
B8 B12 B10 109.30(8)
B8 B12 B9 60.85(7)
B7 B12 B11 59.72(7)
B7 B12 B10 108.06(8)
B7 B12 B9 108.38(8)
B7 B12 B8 59.76(7)
H12 B12 B11 121.22(5)
H12 B12 B10 121.10(5)
H12 B12 B9 120.82(5)
H12 B12 B8 121.10(5)
H12 B12 B7 122.17(5)

loop_
_geom_bond_atom_site_label_1
_geom_bond_atom_site_label_2
_geom_bond_distance
O1 C9 1.3834(12)
O1 B5 1.4368(13)
C1 C2 1.6506(13)
C1 C4 1.4801(13)
C1 B6 1.7446(14)
C1 B5 1.6886(15)
C1 B4 1.7176(15)
C1 B3 1.7037(15)
C2 C3 1.5178(15)
C2 B6 1.7115(15)
C2 B3 1.7569(15)
C2 B11 1.7291(15)
C2 B7 1.7099(15)
C3 H3a 0.9800
C3 H3b 0.9800
C3 H3c 0.9800
C4 C5 1.3905(13)
C4 C9 1.4072(14)
C5 H5 0.9500
C5 C6 1.3955(14)
C6 H6 0.9500
C6 C7 1.3930(18)
C7 H7 0.9500
C7 C8 1.3913(16)
C8 H8 0.9500
C8 C9 1.3904(13)
B6 H6a 1.1200
B6 B5 1.7927(16)
B6 B11 1.7477(15)
B6 B10 1.7532(16)
B5 B4 1.7947(16)
B5 B10 1.7891(16)
B5 B9 1.7881(16)
B4 H4 1.1200
B4 B3 1.7701(17)
B4 B9 1.7734(17)
B4 B8 1.7545(16)
B3 H3 1.1200
B3 B8 1.7825(17)
B3 B7 1.7770(16)
B11 H11 1.1200
B11 B10 1.7963(17)
B11 B7 1.7791(16)
B11 B12 1.7739(17)
B10 H10 1.1200
B10 B9 1.8083(17)
B10 B12 1.7891(16)
B9 H9 1.1200
B9 B8 1.8122(18)
B9 B12 1.7912(17)
B8 H8a 1.1200
B8 B7 1.7868(17)
B8 B12 1.7872(17)
B7 H7a 1.1200
B7 B12 1.7992(17)
B12 H12 1.1200
